data_7052238
loop_
_publ_author_name
'Torsten M\"uller'
'Wilhelm Seichter'
'Edwin Weber'

_publ_section_title
;
 Synthesis, crystalline inclusion and structural study of bulkily
 stoppered and rigid framework molecular constructions
;
_journal_issue 5
_journal_name_full 'New Journal of Chemistry'
_journal_page_first 751
_journal_paper_doi 10.1039/b516244k
_journal_volume 30
_journal_year 2006
_chemical_formula_sum 'C64 H76 O2'
_chemical_formula_weight 877.31
_chemical_name_systematic
;
?
;
_space_group_IT_number 14
_symmetry_cell_setting monoclinic
_symmetry_space_group_name_Hall '-P 2ybc'
_symmetry_space_group_name_H-M 'P 1 21/c 1'
_atom_sites_solution_hydrogens geom
_atom_sites_solution_primary direct
_atom_sites_solution_secondary difmap
_audit_creation_method SHELXL-97
_cell_angle_alpha 90.00
_cell_angle_beta 109.834(2)
_cell_angle_gamma 90.00
_cell_formula_units_Z 4
_cell_length_a 21.7567(7)
_cell_length_b 12.5555(4)
_cell_length_c 19.2403(6)
_cell_measurement_temperature 93(2)
_cell_volume 4944.0(3)
_computing_cell_refinement 'Bruker APEX2'
_computing_data_collection 'Bruker APEX2'
_computing_data_reduction 'Bruker SAINT'
_computing_molecular_graphics 'Bruker SHELXTL'
_computing_publication_material 'Bruker SHELXTL'
_computing_structure_refinement 'SHELXL-97 (Sheldrick, 1997)'
_computing_structure_solution 'SHELXS-97 (Sheldrick, 1990)'
_diffrn_ambient_temperature 93(2)
_diffrn_measured_fraction_theta_full 1.000
_diffrn_measured_fraction_theta_max 1.000
_diffrn_measurement_device_type 'CCD area detector'
_diffrn_measurement_method 'phi and omega scans'
_diffrn_radiation_monochromator graphite
_diffrn_radiation_source 'fine-focus sealed tube'
_diffrn_radiation_type MoK\a
_diffrn_radiation_wavelength 0.71073
_diffrn_reflns_av_R_equivalents 0.0434
_diffrn_reflns_av_sigmaI/netI 0.0398
_diffrn_reflns_limit_h_max 29
_diffrn_reflns_limit_h_min -29
_diffrn_reflns_limit_k_max 17
_diffrn_reflns_limit_k_min -16
_diffrn_reflns_limit_l_max 26
_diffrn_reflns_limit_l_min -26
_diffrn_reflns_number 86450
_diffrn_reflns_theta_full 29.00
_diffrn_reflns_theta_max 29.00
_diffrn_reflns_theta_min 0.99
_exptl_absorpt_coefficient_mu 0.074
_exptl_absorpt_correction_T_max 0.9749
_exptl_absorpt_correction_T_min 0.9642
_exptl_absorpt_correction_type multi-scan
_exptl_absorpt_process_details SADABS
_exptl_crystal_density_diffrn 1.179
_exptl_crystal_density_method 'not measured'
_exptl_crystal_F_000 2044
_exptl_crystal_size_max 0.50
_exptl_crystal_size_mid 0.46
_exptl_crystal_size_min 0.34
_refine_diff_density_max 0.656
_refine_diff_density_min -0.799
_refine_diff_density_rms 0.064
_refine_ls_extinction_method none
_refine_ls_goodness_of_fit_ref 0.921
_refine_ls_hydrogen_treatment constr
_refine_ls_matrix_type full
_refine_ls_number_parameters 604
_refine_ls_number_reflns 13155
_refine_ls_number_restraints 0
_refine_ls_restrained_S_all 0.921
_refine_ls_R_factor_all 0.0988
_refine_ls_R_factor_gt 0.0613
_refine_ls_shift/su_max 0.005
_refine_ls_shift/su_mean 0.001
_refine_ls_structure_factor_coef Fsqd
_refine_ls_weighting_details 'calc w=1/[\s^2^(Fo^2^)+(0.0498P)^2^+8.6195P] where P=(Fo^2^+2Fc^2^)/3'
_refine_ls_weighting_scheme calc
_refine_ls_wR_factor_gt 0.1422
_refine_ls_wR_factor_ref 0.1703
_reflns_number_gt 8801
_reflns_number_total 13155
_reflns_threshold_expression >2sigma(I)
_cod_data_source_file b516244k.txt
_cod_data_source_block tomu5x1
_cod_depositor_comments
;
The following automatic conversions were performed:
'_exptl_absorpt_correction_type' value 'multi scan' changed to
'multi-scan' according to
'/home/saulius/struct/CIF-dictionaries/cif_core.dic' dictionary named
'cif_core.dic' version 2.4.1 from 2010-06-29.

Automatic conversion script
Id: cif_fix_enum 1527 2010-12-29 10:47:43Z saulius 
;
_cod_original_sg_symbol_H-M P2(1)/c
_cod_database_code 7052238

loop_
_symmetry_equiv_pos_as_xyz
'x, y, z'
'-x, y+1/2, -z+1/2'
'-x, -y, -z'
'x, -y-1/2, z-1/2'

loop_
_atom_site_label
_atom_site_type_symbol
_atom_site_fract_x
_atom_site_fract_y
_atom_site_fract_z
_atom_site_U_iso_or_equiv
_atom_site_adp_type
_atom_site_occupancy
_atom_site_symmetry_multiplicity
_atom_site_calc_flag
_atom_site_refinement_flags
_atom_site_disorder_assembly
_atom_site_disorder_group
C1 C 0.40857(8) 0.84581(14) 0.24842(9) 0.0145(3) Uani 1 1 d . . .
C2 C 0.42901(9) 0.84534(14) 0.17879(10) 0.0171(3) Uani 1 1 d . . .
H2A H 0.4149 0.7779 0.1513 0.021 Uiso 1 1 calc R . .
H2B H 0.4074 0.9050 0.1459 0.021 Uiso 1 1 calc R . .
C3 C 0.50320(9) 0.85657(14) 0.20117(10) 0.0182(4) Uani 1 1 d . . .
H3 H 0.5160 0.8566 0.1559 0.022 Uiso 1 1 calc R . .
C4 C 0.52452(9) 0.96164(15) 0.24313(11) 0.0196(4) Uani 1 1 d . . .
H4A H 0.5724 0.9704 0.2568 0.024 Uiso 1 1 calc R . .
H4B H 0.5030 1.0221 0.2111 0.024 Uiso 1 1 calc R . .
C5 C 0.50573(9) 0.96136(14) 0.31310(10) 0.0182(4) Uani 1 1 d . . .
H5 H 0.5203 1.0296 0.3406 0.022 Uiso 1 1 calc R . .
C6 C 0.43124(8) 0.95104(14) 0.29123(10) 0.0164(3) Uani 1 1 d . . .
H6A H 0.4097 1.0122 0.2599 0.020 Uiso 1 1 calc R . .
H6B H 0.4187 0.9516 0.3361 0.020 Uiso 1 1 calc R . .
C7 C 0.44249(8) 0.75180(14) 0.29875(10) 0.0178(4) Uani 1 1 d . . .
H7A H 0.4301 0.7514 0.3437 0.021 Uiso 1 1 calc R . .
H7B H 0.4281 0.6837 0.2723 0.021 Uiso 1 1 calc R . .
C8 C 0.51689(9) 0.76278(14) 0.32045(10) 0.0193(4) Uani 1 1 d . . .
H8 H 0.5386 0.7017 0.3528 0.023 Uiso 1 1 calc R . .
C9 C 0.53602(9) 0.76277(15) 0.25074(11) 0.0207(4) Uani 1 1 d . . .
H9A H 0.5841 0.7687 0.2647 0.025 Uiso 1 1 calc R . .
H9B H 0.5222 0.6951 0.2236 0.025 Uiso 1 1 calc R . .
C10 C 0.53885(9) 0.86759(15) 0.36248(10) 0.0210(4) Uani 1 1 d . . .
H10A H 0.5869 0.8747 0.3772 0.025 Uiso 1 1 calc R . .
H10B H 0.5270 0.8677 0.4078 0.025 Uiso 1 1 calc R . .
C11 C 0.33745(9) 0.83502(14) 0.22535(10) 0.0174(3) Uani 1 1 d . . .
C12 C 0.27877(9) 0.82634(15) 0.20270(10) 0.0180(4) Uani 1 1 d . . .
C13 C 0.21233(9) 0.81923(15) 0.17299(10) 0.0180(4) Uani 1 1 d . . .
C14 C 0.15355(9) 0.81346(15) 0.14307(10) 0.0185(4) Uani 1 1 d . . .
C15 C 0.08779(9) 0.80993(15) 0.10878(10) 0.0183(4) Uani 1 1 d . . .
C16 C 0.02897(9) 0.81011(15) 0.07962(10) 0.0185(4) Uani 1 1 d . . .
C17 C -0.03788(9) 0.81433(15) 0.05016(10) 0.0188(4) Uani 1 1 d . . .
C18 C -0.09643(9) 0.82356(15) 0.02662(10) 0.0181(4) Uani 1 1 d . . .
C19 C -0.16725(8) 0.84260(14) -0.00036(10) 0.0164(3) Uani 1 1 d . . .
C20 C -0.18050(9) 0.95821(14) -0.02935(10) 0.0182(4) Uani 1 1 d . . .
H20A H -0.1579 1.0087 0.0107 0.022 Uiso 1 1 calc R . .
H20B H -0.1633 0.9687 -0.0703 0.022 Uiso 1 1 calc R . .
C21 C -0.25425(9) 0.97984(15) -0.05666(10) 0.0199(4) Uani 1 1 d . . .
H21 H -0.2626 1.0547 -0.0752 0.024 Uiso 1 1 calc R . .
C22 C -0.28040(9) 0.96461(15) 0.00719(11) 0.0204(4) Uani 1 1 d . . .
H22A H -0.3278 0.9800 -0.0099 0.024 Uiso 1 1 calc R . .
H22B H -0.2582 1.0147 0.0477 0.024 Uiso 1 1 calc R . .
C23 C -0.26818(9) 0.84996(15) 0.03558(11) 0.0223(4) Uani 1 1 d . . .
H23 H -0.2857 0.8402 0.0770 0.027 Uiso 1 1 calc R . .
C24 C -0.19468(9) 0.82749(15) 0.06344(10) 0.0199(4) Uani 1 1 d . . .
H24A H -0.1865 0.7537 0.0824 0.024 Uiso 1 1 calc R . .
H24B H -0.1723 0.8767 0.1044 0.024 Uiso 1 1 calc R . .
C25 C -0.20255(9) 0.76481(16) -0.06358(11) 0.0234(4) Uani 1 1 d . . .
H25A H -0.1853 0.7735 -0.1047 0.028 Uiso 1 1 calc R . .
H25B H -0.1944 0.6905 -0.0456 0.028 Uiso 1 1 calc R . .
C26 C -0.27637(10) 0.78768(17) -0.09111(12) 0.0279(4) Uani 1 1 d . . .
H26 H -0.2992 0.7374 -0.1321 0.033 Uiso 1 1 calc R . .
C27 C -0.30287(9) 0.77316(16) -0.02728(12) 0.0281(5) Uani 1 1 d . . .
H27A H -0.3505 0.7872 -0.0450 0.034 Uiso 1 1 calc R . .
H27B H -0.2956 0.6989 -0.0091 0.034 Uiso 1 1 calc R . .
C28 C -0.28844(10) 0.90279(17) -0.11939(11) 0.0271(4) Uani 1 1 d . . .
H28A H -0.2714 0.9128 -0.1606 0.033 Uiso 1 1 calc R . .
H28B H -0.3359 0.9176 -0.1382 0.033 Uiso 1 1 calc R . .
C1A C 0.33832(8) 0.64780(14) -0.01667(9) 0.0150(3) Uani 1 1 d . . .
C2A C 0.31854(9) 0.57259(16) 0.03549(10) 0.0214(4) Uani 1 1 d . . .
H2A1 H 0.3406 0.5030 0.0382 0.026 Uiso 1 1 calc R . .
H2A2 H 0.3324 0.6034 0.0858 0.026 Uiso 1 1 calc R . .
C3A C 0.24433(9) 0.55664(17) 0.00690(10) 0.0230(4) Uani 1 1 d . . .
H3A H 0.2317 0.5079 0.0409 0.028 Uiso 1 1 calc R . .
C4A C 0.22296(9) 0.50827(15) -0.07075(10) 0.0213(4) Uani 1 1 d . . .
H4A1 H 0.2443 0.4382 -0.0691 0.026 Uiso 1 1 calc R . .
H4A2 H 0.1751 0.4973 -0.0891 0.026 Uiso 1 1 calc R . .
C5A C 0.24192(9) 0.58272(15) -0.12292(10) 0.0195(4) Uani 1 1 d . . .
H5A H 0.2279 0.5507 -0.1735 0.023 Uiso 1 1 calc R . .
C6A C 0.31616(9) 0.59858(15) -0.09476(10) 0.0183(4) Uani 1 1 d . . .
H6A1 H 0.3286 0.6462 -0.1288 0.022 Uiso 1 1 calc R . .
H6A2 H 0.3382 0.5292 -0.0933 0.022 Uiso 1 1 calc R . .
C7A C 0.30383(8) 0.75625(15) -0.02053(11) 0.0211(4) Uani 1 1 d . . .
H7A1 H 0.3176 0.7892 0.0291 0.025 Uiso 1 1 calc R . .
H7A2 H 0.3162 0.8048 -0.0542 0.025 Uiso 1 1 calc R . .
C8A C 0.22966(9) 0.73940(16) -0.04887(12) 0.0260(4) Uani 1 1 d . . .
H8A H 0.2074 0.8096 -0.0511 0.031 Uiso 1 1 calc R . .
C9A C 0.21087(10) 0.66524(18) 0.00381(12) 0.0295(5) Uani 1 1 d . . .
H9A1 H 0.1629 0.6557 -0.0136 0.035 Uiso 1 1 calc R . .
H9A2 H 0.2246 0.6971 0.0538 0.035 Uiso 1 1 calc R . .
C10A C 0.20835(9) 0.69057(16) -0.12626(11) 0.0253(4) Uani 1 1 d . . .
H10C H 0.1603 0.6811 -0.1451 0.030 Uiso 1 1 calc R . .
H10D H 0.2204 0.7387 -0.1603 0.030 Uiso 1 1 calc R . .
C11A C 0.40951(9) 0.66097(14) 0.01133(10) 0.0172(3) Uani 1 1 d . . .
C12A C 0.46813(9) 0.66750(15) 0.03751(10) 0.0180(4) Uani 1 1 d . . .
C13A C 0.53419(8) 0.67331(15) 0.07198(10) 0.0177(4) Uani 1 1 d . . .
C14A C 0.59219(8) 0.67799(15) 0.10653(10) 0.0175(4) Uani 1 1 d . . .
C15A C 0.65701(8) 0.68028(15) 0.14688(10) 0.0179(4) Uani 1 1 d . . .
C16A C 0.71499(9) 0.67918(15) 0.18180(10) 0.0182(4) Uani 1 1 d . . .
C17A C 0.78107(9) 0.67569(15) 0.21703(10) 0.0188(4) Uani 1 1 d . . .
C18A C 0.83963(9) 0.66994(15) 0.24442(10) 0.0181(4) Uani 1 1 d . . .
C19A C 0.91072(8) 0.65965(14) 0.27451(10) 0.0156(3) Uani 1 1 d . . .
C20A C 0.93152(8) 0.60216(15) 0.35013(10) 0.0176(4) Uani 1 1 d . . .
H20C H 0.9165 0.6435 0.3852 0.021 Uiso 1 1 calc R . .
H20D H 0.9110 0.5308 0.3442 0.021 Uiso 1 1 calc R . .
C21A C 1.00605(9) 0.59073(15) 0.38082(10) 0.0184(4) Uani 1 1 d . . .
H21A H 1.0192 0.5536 0.4297 0.022 Uiso 1 1 calc R . .
C22A C 1.03727(9) 0.70163(16) 0.39062(10) 0.0206(4) Uani 1 1 d . . .
H22C H 1.0854 0.6950 0.4114 0.025 Uiso 1 1 calc R . .
H22D H 1.0226 0.7438 0.4255 0.025 Uiso 1 1 calc R . .
C23A C 1.01759(9) 0.75837(16) 0.31568(10) 0.0203(4) Uani 1 1 d . . .
H23A H 1.0385 0.8303 0.3222 0.024 Uiso 1 1 calc R . .
C24A C 0.94310(8) 0.77089(15) 0.28480(10) 0.0186(4) Uani 1 1 d . . .
H24C H 0.9302 0.8085 0.2368 0.022 Uiso 1 1 calc R . .
H24D H 0.9282 0.8137 0.3193 0.022 Uiso 1 1 calc R . .
C25A C 0.93451(8) 0.59357(15) 0.22066(10) 0.0185(4) Uani 1 1 d . . .
H25C H 0.9140 0.5222 0.2138 0.022 Uiso 1 1 calc R . .
H25D H 0.9215 0.6293 0.1720 0.022 Uiso 1 1 calc R . .
C26A C 1.00908(9) 0.58223(16) 0.25184(10) 0.0198(4) Uani 1 1 d . . .
H26A H 1.0243 0.5396 0.2168 0.024 Uiso 1 1 calc R . .
C27A C 1.04038(9) 0.69282(17) 0.26163(11) 0.0224(4) Uani 1 1 d . . .
H27C H 1.0886 0.6859 0.2809 0.027 Uiso 1 1 calc R . .
H27D H 1.0278 0.7295 0.2133 0.027 Uiso 1 1 calc R . .
C28A C 1.02882(9) 0.52553(16) 0.32663(10) 0.0212(4) Uani 1 1 d . . .
H28C H 1.0769 0.5169 0.3466 0.025 Uiso 1 1 calc R . .
H28D H 1.0088 0.4538 0.3204 0.025 Uiso 1 1 calc R . .
O1G O 0.22686(12) 0.5517(2) 0.30830(11) 0.0666(6) Uani 1 1 d . . .
C1G C 0.28917(15) 0.5416(3) 0.30195(17) 0.0642(10) Uani 1 1 d . . .
H1GA H 0.3170 0.4949 0.3416 0.077 Uiso 1 1 calc R . .
H1GB H 0.3104 0.6123 0.3067 0.077 Uiso 1 1 calc R . .
C2G C 0.28118(15) 0.4943(4) 0.2279(2) 0.0828(13) Uani 1 1 d . . .
H2GA H 0.2956 0.5451 0.1971 0.099 Uiso 1 1 calc R . .
H2GB H 0.3068 0.4278 0.2332 0.099 Uiso 1 1 calc R . .
C3G C 0.21164(14) 0.4729(3) 0.19525(18) 0.0690(10) Uani 1 1 d . . .
H3GA H 0.1937 0.5072 0.1461 0.083 Uiso 1 1 calc R . .
H3GB H 0.2037 0.3953 0.1892 0.083 Uiso 1 1 calc R . .
C4G C 0.18128(15) 0.5157(3) 0.24420(19) 0.0646(9) Uani 1 1 d . . .
H4GA H 0.1522 0.5751 0.2195 0.078 Uiso 1 1 calc R . .
H4GB H 0.1542 0.4600 0.2560 0.078 Uiso 1 1 calc R . .
O2H O 0.45774(14) 0.5472(2) 0.4521(2) 0.0404(8) Uani 0.50 1 d P . .
C1H C 0.52764(13) 0.5641(3) 0.47585(15) 0.0555(8) Uani 1 1 d . . .
H1HA H 0.5447 0.5173 0.4451 0.067 Uiso 1 1 calc R . .
H1HB H 0.5345 0.6383 0.4627 0.067 Uiso 1 1 calc R . .
C2H C 0.43382(16) 0.4506(3) 0.45349(19) 0.0644(9) Uani 1 1 d . . .
H2HA H 0.4432 0.4005 0.4186 0.077 Uiso 1 1 calc R . .
H2HB H 0.3866 0.4505 0.4467 0.077 Uiso 1 1 calc R . .
O3I O 0.03327(19) 0.4582(3) 0.0745(2) 0.0488(9) Uani 0.50 1 d P . .
C1I C -0.02084(17) 0.5068(2) 0.04988(16) 0.0564(8) Uani 1 1 d . . .
H1IA H -0.0126 0.5817 0.0665 0.068 Uiso 1 1 calc R . .
H1IB H -0.0497 0.4761 0.0749 0.068 Uiso 1 1 calc R . .
C2I C 0.05800(17) 0.4909(3) 0.02866(18) 0.0679(9) Uani 1 1 d . . .
H2IA H 0.0973 0.4470 0.0350 0.082 Uiso 1 1 calc R . .
H2IB H 0.0734 0.5644 0.0433 0.082 Uiso 1 1 calc R . .

loop_
_atom_site_aniso_label
_atom_site_aniso_U_11
_atom_site_aniso_U_22
_atom_site_aniso_U_33
_atom_site_aniso_U_23
_atom_site_aniso_U_13
_atom_site_aniso_U_12
C1 0.0104(8) 0.0167(8) 0.0147(8) 0.0001(6) 0.0022(6) 0.0002(6)
C2 0.0173(9) 0.0179(8) 0.0147(8) -0.0014(7) 0.0035(7) -0.0010(7)
C3 0.0179(9) 0.0174(9) 0.0211(9) -0.0011(7) 0.0089(7) -0.0001(7)
C4 0.0163(9) 0.0168(9) 0.0260(10) 0.0001(7) 0.0076(7) -0.0021(7)
C5 0.0160(9) 0.0157(8) 0.0196(9) -0.0037(7) 0.0019(7) -0.0014(7)
C6 0.0155(8) 0.0161(8) 0.0174(8) -0.0021(7) 0.0051(7) 0.0010(6)
C7 0.0156(8) 0.0164(8) 0.0196(9) 0.0033(7) 0.0036(7) -0.0004(7)
C8 0.0150(8) 0.0159(8) 0.0224(9) 0.0025(7) 0.0004(7) 0.0019(7)
C9 0.0149(8) 0.0163(9) 0.0292(10) -0.0021(7) 0.0053(8) 0.0015(7)
C10 0.0151(9) 0.0224(9) 0.0195(9) -0.0010(7) -0.0019(7) -0.0015(7)
C11 0.0163(9) 0.0186(9) 0.0157(8) 0.0001(7) 0.0035(7) -0.0003(7)
C12 0.0164(9) 0.0202(9) 0.0164(9) 0.0005(7) 0.0042(7) 0.0005(7)
C13 0.0164(9) 0.0206(9) 0.0164(9) 0.0003(7) 0.0048(7) 0.0002(7)
C14 0.0161(9) 0.0226(9) 0.0161(8) -0.0002(7) 0.0046(7) 0.0005(7)
C15 0.0170(9) 0.0212(9) 0.0164(9) -0.0001(7) 0.0052(7) 0.0001(7)
C16 0.0165(9) 0.0221(9) 0.0155(8) -0.0004(7) 0.0037(7) -0.0004(7)
C17 0.0176(9) 0.0199(9) 0.0169(9) -0.0010(7) 0.0033(7) -0.0004(7)
C18 0.0164(9) 0.0194(9) 0.0165(8) 0.0007(7) 0.0030(7) -0.0002(7)
C19 0.0105(8) 0.0176(8) 0.0172(8) 0.0015(7) -0.0003(7) 0.0000(6)
C20 0.0179(9) 0.0168(8) 0.0206(9) 0.0029(7) 0.0073(7) 0.0003(7)
C21 0.0200(9) 0.0184(9) 0.0208(9) 0.0046(7) 0.0063(7) 0.0042(7)
C22 0.0166(9) 0.0205(9) 0.0241(10) 0.0017(7) 0.0070(7) 0.0013(7)
C23 0.0160(9) 0.0233(9) 0.0276(10) 0.0072(8) 0.0074(8) -0.0006(7)
C24 0.0163(9) 0.0220(9) 0.0190(9) 0.0057(7) 0.0029(7) -0.0010(7)
C25 0.0171(9) 0.0208(9) 0.0259(10) -0.0059(8) -0.0012(8) 0.0022(7)
C26 0.0175(9) 0.0256(10) 0.0301(11) -0.0086(8) -0.0054(8) 0.0013(8)
C27 0.0128(9) 0.0205(10) 0.0445(13) 0.0037(9) 0.0013(8) -0.0015(7)
C28 0.0220(10) 0.0329(11) 0.0203(10) 0.0010(8) -0.0009(8) 0.0091(8)
C1A 0.0098(8) 0.0176(8) 0.0158(8) 0.0003(6) 0.0020(6) 0.0006(6)
C2A 0.0174(9) 0.0278(10) 0.0164(9) 0.0016(7) 0.0023(7) -0.0042(7)
C3A 0.0180(9) 0.0318(11) 0.0188(9) 0.0005(8) 0.0061(7) -0.0062(8)
C4A 0.0172(9) 0.0203(9) 0.0229(9) -0.0018(7) 0.0022(7) -0.0032(7)
C5A 0.0169(9) 0.0224(9) 0.0152(8) -0.0024(7) 0.0001(7) -0.0009(7)
C6A 0.0163(9) 0.0222(9) 0.0156(8) -0.0003(7) 0.0043(7) 0.0003(7)
C7A 0.0120(8) 0.0186(9) 0.0290(10) -0.0040(7) 0.0023(7) 0.0011(7)
C8A 0.0107(8) 0.0213(10) 0.0416(12) -0.0075(8) 0.0032(8) 0.0029(7)
C9A 0.0165(9) 0.0403(12) 0.0340(12) -0.0157(9) 0.0117(9) -0.0059(8)
C10A 0.0139(9) 0.0245(10) 0.0291(11) 0.0037(8) -0.0036(8) -0.0005(7)
C11A 0.0145(8) 0.0191(9) 0.0163(8) 0.0007(7) 0.0031(7) 0.0014(7)
C12A 0.0149(9) 0.0212(9) 0.0169(9) 0.0023(7) 0.0042(7) 0.0017(7)
C13A 0.0139(8) 0.0207(9) 0.0181(9) 0.0015(7) 0.0047(7) 0.0008(7)
C14A 0.0138(8) 0.0195(9) 0.0185(9) 0.0009(7) 0.0046(7) 0.0010(7)
C15A 0.0142(8) 0.0197(9) 0.0191(9) 0.0005(7) 0.0048(7) -0.0001(7)
C16A 0.0141(8) 0.0226(9) 0.0171(9) -0.0006(7) 0.0040(7) -0.0004(7)
C17A 0.0145(9) 0.0235(9) 0.0171(9) -0.0016(7) 0.0036(7) -0.0007(7)
C18A 0.0149(9) 0.0213(9) 0.0169(9) -0.0020(7) 0.0040(7) -0.0007(7)
C19A 0.0092(8) 0.0195(8) 0.0161(8) 0.0003(7) 0.0016(6) -0.0009(6)
C20A 0.0142(8) 0.0213(9) 0.0172(9) 0.0018(7) 0.0053(7) -0.0008(7)
C21A 0.0149(8) 0.0239(9) 0.0146(8) 0.0023(7) 0.0026(7) 0.0017(7)
C22A 0.0128(8) 0.0277(10) 0.0179(9) -0.0025(7) 0.0007(7) -0.0013(7)
C23A 0.0128(8) 0.0231(9) 0.0224(9) -0.0002(7) 0.0026(7) -0.0040(7)
C24A 0.0143(8) 0.0183(9) 0.0210(9) 0.0006(7) 0.0031(7) -0.0006(7)
C25A 0.0138(8) 0.0247(9) 0.0152(8) -0.0028(7) 0.0025(7) 0.0001(7)
C26A 0.0129(8) 0.0289(10) 0.0170(9) -0.0035(7) 0.0045(7) 0.0010(7)
C27A 0.0130(8) 0.0330(11) 0.0206(9) 0.0031(8) 0.0048(7) -0.0018(7)
C28A 0.0152(9) 0.0238(9) 0.0220(9) 0.0010(7) 0.0030(7) 0.0046(7)
O1G 0.0739(16) 0.0853(17) 0.0413(11) -0.0166(11) 0.0202(11) 0.0002(13)
C1G 0.0492(18) 0.073(2) 0.0481(17) 0.0156(16) -0.0131(14) -0.0273(16)
C2G 0.0395(17) 0.123(3) 0.098(3) -0.042(3) 0.0387(18) -0.0112(19)
C3G 0.0391(16) 0.113(3) 0.0530(18) -0.0371(19) 0.0136(14) -0.0131(17)
C4G 0.0440(17) 0.082(2) 0.077(2) -0.0362(19) 0.0333(16) -0.0176(16)
O2H 0.0198(15) 0.0177(15) 0.081(3) -0.0051(15) 0.0139(16) -0.0002(12)
C1H 0.0403(15) 0.090(2) 0.0373(15) -0.0001(15) 0.0151(12) 0.0004(15)
C2H 0.0488(18) 0.081(2) 0.065(2) 0.0038(18) 0.0203(16) 0.0040(17)
O3I 0.044(2) 0.058(2) 0.037(2) 0.0123(18) 0.0039(17) 0.0003(19)
C1I 0.094(3) 0.0376(15) 0.0433(16) 0.0031(12) 0.0310(17) 0.0026(15)
C2I 0.061(2) 0.068(2) 0.058(2) 0.0046(17) -0.0009(17) 0.0107(17)

loop_
_atom_type_symbol
_atom_type_description
_atom_type_scat_dispersion_real
_atom_type_scat_dispersion_imag
_atom_type_scat_source
C C 0.0033 0.0016 'International Tables Vol C Tables 4.2.6.8 and 6.1.1.4'
H H 0.0000 0.0000 'International Tables Vol C Tables 4.2.6.8 and 6.1.1.4'
O O 0.0106 0.0060 'International Tables Vol C Tables 4.2.6.8 and 6.1.1.4'

loop_
_geom_angle_atom_site_label_1
_geom_angle_atom_site_label_2
_geom_angle_atom_site_label_3
_geom_angle
_geom_angle_site_symmetry_1
_geom_angle_site_symmetry_3
_geom_angle_publ_flag
C11 C1 C7 110.49(14) . . ?
C11 C1 C6 110.72(14) . . ?
C7 C1 C6 108.70(14) . . ?
C11 C1 C2 108.76(14) . . ?
C7 C1 C2 108.83(14) . . ?
C6 C1 C2 109.31(14) . . ?
C3 C2 C1 109.97(14) . . ?
C9 C3 C2 109.21(15) . . ?
C9 C3 C4 109.87(15) . . ?
C2 C3 C4 109.22(14) . . ?
C5 C4 C3 109.69(15) . . ?
C4 C5 C6 109.30(15) . . ?
C4 C5 C10 109.70(15) . . ?
C6 C5 C10 109.63(15) . . ?
C5 C6 C1 109.53(14) . . ?
C8 C7 C1 109.70(14) . . ?
C9 C8 C10 109.45(15) . . ?
C9 C8 C7 109.65(15) . . ?
C10 C8 C7 109.37(15) . . ?
C3 C9 C8 109.71(15) . . ?
C8 C10 C5 109.62(15) . . ?
C12 C11 C1 176.69(19) . . ?
C11 C12 C13 176.4(2) . . ?
C14 C13 C12 176.7(2) . . ?
C13 C14 C15 178.3(2) . . ?
C16 C15 C14 177.6(2) . . ?
C15 C16 C17 176.4(2) . . ?
C18 C17 C16 176.1(2) . . ?
C17 C18 C19 176.0(2) . . ?
C18 C19 C20 108.96(15) . . ?
C18 C19 C24 109.89(15) . . ?
C20 C19 C24 109.03(15) . . ?
C18 C19 C25 110.90(15) . . ?
C20 C19 C25 109.10(15) . . ?
C24 C19 C25 108.92(15) . . ?
C21 C20 C19 109.58(14) . . ?
C28 C21 C22 109.93(16) . . ?
C28 C21 C20 109.31(15) . . ?
C22 C21 C20 109.47(15) . . ?
C21 C22 C23 109.69(15) . . ?
C27 C23 C24 109.70(16) . . ?
C27 C23 C22 109.35(16) . . ?
C24 C23 C22 109.43(15) . . ?
C23 C24 C19 109.74(15) . . ?
C26 C25 C19 109.58(15) . . ?
C25 C26 C27 109.52(17) . . ?
C25 C26 C28 109.32(17) . . ?
C27 C26 C28 109.27(17) . . ?
C23 C27 C26 109.83(16) . . ?
C21 C28 C26 109.70(16) . . ?
C11A C1A C6A 110.18(14) . . ?
C11A C1A C2A 108.86(14) . . ?
C6A C1A C2A 108.94(15) . . ?
C11A C1A C7A 110.71(15) . . ?
C6A C1A C7A 108.67(14) . . ?
C2A C1A C7A 109.45(15) . . ?
C3A C2A C1A 109.84(15) . . ?
C4A C3A C2A 109.65(15) . . ?
C4A C3A C9A 109.32(16) . . ?
C2A C3A C9A 109.00(16) . . ?
C5A C4A C3A 109.77(15) . . ?
C10A C5A C4A 109.75(16) . . ?
C10A C5A C6A 109.31(15) . . ?
C4A C5A C6A 109.54(15) . . ?
C5A C6A C1A 109.87(14) . . ?
C8A C7A C1A 109.34(15) . . ?
C10A C8A C9A 109.88(16) . . ?
C10A C8A C7A 109.66(16) . . ?
C9A C8A C7A 109.51(17) . . ?
C8A C9A C3A 109.63(15) . . ?
C5A C10A C8A 109.35(16) . . ?
C12A C11A C1A 176.17(19) . . ?
C11A C12A C13A 175.9(2) . . ?
C14A C13A C12A 176.1(2) . . ?
C13A C14A C15A 177.9(2) . . ?
C16A C15A C14A 177.9(2) . . ?
C15A C16A C17A 176.2(2) . . ?
C18A C17A C16A 176.2(2) . . ?
C17A C18A C19A 177.1(2) . . ?
C18A C19A C24A 110.23(15) . . ?
C18A C19A C20A 110.25(14) . . ?
C24A C19A C20A 109.00(14) . . ?
C18A C19A C25A 109.37(14) . . ?
C24A C19A C25A 109.19(14) . . ?
C20A C19A C25A 108.77(14) . . ?
C21A C20A C19A 109.85(14) . . ?
C22A C21A C20A 109.22(15) . . ?
C22A C21A C28A 109.67(15) . . ?
C20A C21A C28A 109.36(15) . . ?
C21A C22A C23A 109.61(15) . . ?
C27A C23A C22A 109.68(16) . . ?
C27A C23A C24A 109.54(15) . . ?
C22A C23A C24A 109.46(15) . . ?
C23A C24A C19A 109.44(15) . . ?
C26A C25A C19A 109.74(14) . . ?
C27A C26A C25A 109.37(16) . . ?
C27A C26A C28A 109.59(15) . . ?
C25A C26A C28A 109.46(15) . . ?
C23A C27A C26A 109.73(15) . . ?
C26A C28A C21A 109.78(15) . . ?
C4G O1G C1G 108.4(2) . . ?
O1G C1G C2G 108.3(2) . . ?
C3G C2G C1G 104.6(2) . . ?
C4G C3G C2G 107.0(3) . . ?
O1G C4G C3G 111.3(3) . . ?
C2H O2H C1H 120.4(3) . . ?
C2H C1H O2H 121.8(3) 3_666 . ?
O2H C2H C1H 91.8(3) . 3_666 ?
C2I O3I C1I 98.4(3) . . ?
O3I C1I C2I 121.2(3) . 3_565 ?
O3I C2I C1I 121.4(3) . 3_565 ?

loop_
_geom_bond_atom_site_label_1
_geom_bond_atom_site_label_2
_geom_bond_distance
_geom_bond_site_symmetry_2
_geom_bond_publ_flag
C1 C11 1.464(2) . ?
C1 C7 1.546(2) . ?
C1 C6 1.546(2) . ?
C1 C2 1.548(2) . ?
C2 C3 1.529(2) . ?
C3 C9 1.531(3) . ?
C3 C4 1.534(3) . ?
C4 C5 1.534(3) . ?
C5 C6 1.535(2) . ?
C5 C10 1.531(3) . ?
C7 C8 1.535(2) . ?
C8 C9 1.533(3) . ?
C8 C10 1.534(3) . ?
C11 C12 1.206(2) . ?
C12 C13 1.365(2) . ?
C13 C14 1.214(3) . ?
C14 C15 1.358(3) . ?
C15 C16 1.210(2) . ?
C16 C17 1.371(3) . ?
C17 C18 1.204(3) . ?
C18 C19 1.469(2) . ?
C19 C20 1.547(2) . ?
C19 C24 1.548(2) . ?
C19 C25 1.546(3) . ?
C20 C21 1.534(2) . ?
C21 C28 1.529(3) . ?
C21 C22 1.531(3) . ?
C22 C23 1.531(3) . ?
C23 C27 1.531(3) . ?
C23 C24 1.530(3) . ?
C25 C26 1.538(3) . ?
C26 C27 1.534(3) . ?
C26 C28 1.535(3) . ?
C1A C11A 1.466(2) . ?
C1A C6A 1.543(2) . ?
C1A C2A 1.542(2) . ?
C1A C7A 1.544(2) . ?
C2A C3A 1.532(3) . ?
C3A C4A 1.532(3) . ?
C3A C9A 1.537(3) . ?
C4A C5A 1.527(3) . ?
C5A C10A 1.529(3) . ?
C5A C6A 1.533(2) . ?
C7A C8A 1.533(2) . ?
C8A C10A 1.530(3) . ?
C8A C9A 1.530(3) . ?
C11A C12A 1.205(2) . ?
C12A C13A 1.365(2) . ?
C13A C14A 1.212(2) . ?
C14A C15A 1.360(2) . ?
C15A C16A 1.211(2) . ?
C16A C17A 1.366(2) . ?
C17A C18A 1.204(2) . ?
C18A C19A 1.462(2) . ?
C19A C24A 1.546(2) . ?
C19A C20A 1.548(2) . ?
C19A C25A 1.547(2) . ?
C20A C21A 1.533(2) . ?
C21A C22A 1.533(3) . ?
C21A C28A 1.534(3) . ?
C22A C23A 1.533(3) . ?
C23A C27A 1.534(3) . ?
C23A C24A 1.533(2) . ?
C25A C26A 1.534(2) . ?
C26A C27A 1.530(3) . ?
C26A C28A 1.531(3) . ?
O1G C4G 1.371(4) . ?
O1G C1G 1.408(4) . ?
C1G C2G 1.498(5) . ?
C2G C3G 1.453(4) . ?
C3G C4G 1.426(4) . ?
O2H C2H 1.323(5) . ?
O2H C1H 1.447(4) . ?
C1H C2H 1.346(4) 3_666 ?
C2H C1H 1.346(4) 3_666 ?
O3I C2I 1.248(5) . ?
O3I C1I 1.267(5) . ?
C1I C2I 1.452(4) 3_565 ?
C2I C1I 1.452(4) 3_565 ?

loop_
_geom_torsion_atom_site_label_1
_geom_torsion_atom_site_label_2
_geom_torsion_atom_site_label_3
_geom_torsion_atom_site_label_4
_geom_torsion
_geom_torsion_site_symmetry_1
_geom_torsion_site_symmetry_2
_geom_torsion_site_symmetry_3
_geom_torsion_site_symmetry_4
_geom_torsion_publ_flag
C11 C1 C2 C3 179.98(14) . . . . ?
C7 C1 C2 C3 -59.60(18) . . . . ?
C6 C1 C2 C3 58.98(18) . . . . ?
C1 C2 C3 C9 60.40(19) . . . . ?
C1 C2 C3 C4 -59.77(19) . . . . ?
C9 C3 C4 C5 -58.99(19) . . . . ?
C2 C3 C4 C5 60.77(19) . . . . ?
C3 C4 C5 C6 -61.02(19) . . . . ?
C3 C4 C5 C10 59.22(19) . . . . ?
C4 C5 C6 C1 60.05(18) . . . . ?
C10 C5 C6 C1 -60.22(19) . . . . ?
C11 C1 C6 C5 -178.70(14) . . . . ?
C7 C1 C6 C5 59.76(18) . . . . ?
C2 C1 C6 C5 -58.90(18) . . . . ?
C11 C1 C7 C8 178.33(15) . . . . ?
C6 C1 C7 C8 -59.98(18) . . . . ?
C2 C1 C7 C8 58.98(18) . . . . ?
C1 C7 C8 C9 -59.68(19) . . . . ?
C1 C7 C8 C10 60.34(19) . . . . ?
C2 C3 C9 C8 -60.46(19) . . . . ?
C4 C3 C9 C8 59.31(19) . . . . ?
C10 C8 C9 C3 -59.69(19) . . . . ?
C7 C8 C9 C3 60.27(19) . . . . ?
C9 C8 C10 C5 59.97(19) . . . . ?
C7 C8 C10 C5 -60.17(19) . . . . ?
C4 C5 C10 C8 -59.81(19) . . . . ?
C6 C5 C10 C8 60.22(19) . . . . ?
C7 C1 C11 C12 -123(3) . . . . ?
C6 C1 C11 C12 116(3) . . . . ?
C2 C1 C11 C12 -4(3) . . . . ?
C1 C11 C12 C13 -21(6) . . . . ?
C11 C12 C13 C14 18(6) . . . . ?
C12 C13 C14 C15 -61(9) . . . . ?
C13 C14 C15 C16 -58(10) . . . . ?
C14 C15 C16 C17 -20(8) . . . . ?
C15 C16 C17 C18 22(6) . . . . ?
C16 C17 C18 C19 16(5) . . . . ?
C17 C18 C19 C20 35(3) . . . . ?
C17 C18 C19 C24 -85(3) . . . . ?
C17 C18 C19 C25 155(3) . . . . ?
C18 C19 C20 C21 -179.15(15) . . . . ?
C24 C19 C20 C21 -59.21(18) . . . . ?
C25 C19 C20 C21 59.64(19) . . . . ?
C19 C20 C21 C28 -60.43(19) . . . . ?
C19 C20 C21 C22 60.03(19) . . . . ?
C28 C21 C22 C23 59.5(2) . . . . ?
C20 C21 C22 C23 -60.6(2) . . . . ?
C21 C22 C23 C27 -59.6(2) . . . . ?
C21 C22 C23 C24 60.5(2) . . . . ?
C27 C23 C24 C19 59.9(2) . . . . ?
C22 C23 C24 C19 -60.0(2) . . . . ?
C18 C19 C24 C23 178.67(15) . . . . ?
C20 C19 C24 C23 59.30(19) . . . . ?
C25 C19 C24 C23 -59.65(19) . . . . ?
C18 C19 C25 C26 -179.35(16) . . . . ?
C20 C19 C25 C26 -59.3(2) . . . . ?
C24 C19 C25 C26 59.6(2) . . . . ?
C19 C25 C26 C27 -59.9(2) . . . . ?
C19 C25 C26 C28 59.8(2) . . . . ?
C24 C23 C27 C26 -59.9(2) . . . . ?
C22 C23 C27 C26 60.1(2) . . . . ?
C25 C26 C27 C23 59.9(2) . . . . ?
C28 C26 C27 C23 -59.9(2) . . . . ?
C22 C21 C28 C26 -59.3(2) . . . . ?
C20 C21 C28 C26 60.8(2) . . . . ?
C25 C26 C28 C21 -60.5(2) . . . . ?
C27 C26 C28 C21 59.3(2) . . . . ?
C11A C1A C2A C3A -179.41(15) . . . . ?
C6A C1A C2A C3A -59.23(19) . . . . ?
C7A C1A C2A C3A 59.46(19) . . . . ?
C1A C2A C3A C4A 59.7(2) . . . . ?
C1A C2A C3A C9A -59.9(2) . . . . ?
C2A C3A C4A C5A -59.9(2) . . . . ?
C9A C3A C4A C5A 59.5(2) . . . . ?
C3A C4A C5A C10A -60.08(19) . . . . ?
C3A C4A C5A C6A 59.9(2) . . . . ?
C10A C5A C6A C1A 60.34(19) . . . . ?
C4A C5A C6A C1A -59.95(19) . . . . ?
C11A C1A C6A C5A 178.71(15) . . . . ?
C2A C1A C6A C5A 59.36(19) . . . . ?
C7A C1A C6A C5A -59.82(19) . . . . ?
C11A C1A C7A C8A -179.17(16) . . . . ?
C6A C1A C7A C8A 59.7(2) . . . . ?
C2A C1A C7A C8A -59.2(2) . . . . ?
C1A C7A C8A C10A -60.6(2) . . . . ?
C1A C7A C8A C9A 60.0(2) . . . . ?
C10A C8A C9A C3A 59.6(2) . . . . ?
C7A C8A C9A C3A -61.0(2) . . . . ?
C4A C3A C9A C8A -59.2(2) . . . . ?
C2A C3A C9A C8A 60.6(2) . . . . ?
C4A C5A C10A C8A 59.8(2) . . . . ?
C6A C5A C10A C8A -60.3(2) . . . . ?
C9A C8A C10A C5A -59.7(2) . . . . ?
C7A C8A C10A C5A 60.7(2) . . . . ?
C6A C1A C11A C12A -115(3) . . . . ?
C2A C1A C11A C12A 4(3) . . . . ?
C7A C1A C11A C12A 125(3) . . . . ?
C1A C11A C12A C13A -31(5) . . . . ?
C11A C12A C13A C14A -8(5) . . . . ?
C12A C13A C14A C15A 44(8) . . . . ?
C13A C14A C15A C16A 71(9) . . . . ?
C14A C15A C16A C17A 43(8) . . . . ?
C15A C16A C17A C18A -7(6) . . . . ?
C16A C17A C18A C19A -10(7) . . . . ?
C17A C18A C19A C24A 122(4) . . . . ?
C17A C18A C19A C20A -118(4) . . . . ?
C17A C18A C19A C25A 2(4) . . . . ?
C18A C19A C20A C21A 179.41(15) . . . . ?
C24A C19A C20A C21A -59.47(18) . . . . ?
C25A C19A C20A C21A 59.49(18) . . . . ?
C19A C20A C21A C22A 60.03(19) . . . . ?
C19A C20A C21A C28A -60.00(19) . . . . ?
C20A C21A C22A C23A -60.52(19) . . . . ?
C28A C21A C22A C23A 59.32(19) . . . . ?
C21A C22A C23A C27A -59.36(19) . . . . ?
C21A C22A C23A C24A 60.86(19) . . . . ?
C27A C23A C24A C19A 59.98(19) . . . . ?
C22A C23A C24A C19A -60.32(19) . . . . ?
C18A C19A C24A C23A -179.46(15) . . . . ?
C20A C19A C24A C23A 59.41(18) . . . . ?
C25A C19A C24A C23A -59.29(19) . . . . ?
C18A C19A C25A C26A -179.93(15) . . . . ?
C24A C19A C25A C26A 59.38(19) . . . . ?
C20A C19A C25A C26A -59.46(19) . . . . ?
C19A C25A C26A C27A -59.92(19) . . . . ?
C19A C25A C26A C28A 60.2(2) . . . . ?
C22A C23A C27A C26A 59.56(19) . . . . ?
C24A C23A C27A C26A -60.6(2) . . . . ?
C25A C26A C27A C23A 60.39(19) . . . . ?
C28A C26A C27A C23A -59.60(19) . . . . ?
C27A C26A C28A C21A 59.60(19) . . . . ?
C25A C26A C28A C21A -60.3(2) . . . . ?
C22A C21A C28A C26A -59.52(19) . . . . ?
C20A C21A C28A C26A 60.23(19) . . . . ?
C4G O1G C1G C2G -0.5(4) . . . . ?
O1G C1G C2G C3G -3.3(4) . . . . ?
C1G C2G C3G C4G 5.7(5) . . . . ?
C1G O1G C4G C3G 4.4(4) . . . . ?
C2G C3G C4G O1G -6.5(5) . . . . ?
C2H O2H C1H C2H -66.0(6) . . . 3_666 ?
C1H O2H C2H C1H 51.0(4) . . . 3_666 ?
C2I O3I C1I C2I 45.2(5) . . . 3_565 ?
C1I O3I C2I C1I -45.3(5) . . . 3_565 ?
